data_4314047
loop_
_publ_author_name
'Timothy J. Boyle'
'Nicholas L. Andrews'
'Mark A. Rodriguez'
'Charles Campana'
'Timothy Yiu'

_publ_section_title
;
 Structural Variations of Potassium Aryloxides
;
_journal_name_full 'Inorganic Chemistry'
_journal_page_first 5357
_journal_page_last 5366
_journal_paper_doi 10.1021/ic034222k
_journal_volume 42
_journal_year 2003
_chemical_formula_sum 'C51 H59 K4 N3 O4'
_chemical_formula_weight 934.41
_chemical_name_common K4(OIP)4(Py)3
_chemical_name_systematic
; 
 ? 
;
_space_group_IT_number 19
_symmetry_cell_setting orthorhombic
_symmetry_space_group_name_Hall 'P 2ac 2ab'
_symmetry_space_group_name_H-M 'P 21 21 21'
_atom_sites_solution_hydrogens geom
_atom_sites_solution_primary direct
_atom_sites_solution_secondary difmap
_audit_creation_method SHELXL-97
_cell_angle_alpha 90.00
_cell_angle_beta 90.00
_cell_angle_gamma 90.00
_cell_formula_units_Z 4
_cell_length_a 16.348(8)
_cell_length_b 17.500(8)
_cell_length_c 17.999(9)
_cell_measurement_temperature 168(2)
_cell_volume 5149(4)
_computing_cell_refinement 'Bruker SMART'
_computing_data_collection 'Bruker SMART'
_computing_data_reduction 'Bruker SHELXTL'
_computing_molecular_graphics 'Bruker SHELXTL'
_computing_publication_material 'Bruker SHELXTL'
_computing_structure_refinement 'SHELXL-97 (Sheldrick, 1997)'
_computing_structure_solution 'SHELXS-97 (Sheldrick, 1990)'
_diffrn_ambient_temperature 168(2)
_diffrn_measured_fraction_theta_full 0.995
_diffrn_measured_fraction_theta_max 0.995
_diffrn_measurement_device_type 'CCD area detector'
_diffrn_measurement_method 'phi and omega scans'
_diffrn_radiation_monochromator graphite
_diffrn_radiation_source 'fine-focus sealed tube'
_diffrn_radiation_type MoK\a
_diffrn_radiation_wavelength 0.71073
_diffrn_reflns_av_R_equivalents 0.0624
_diffrn_reflns_av_sigmaI/netI 0.0643
_diffrn_reflns_limit_h_max 19
_diffrn_reflns_limit_h_min -20
_diffrn_reflns_limit_k_max 21
_diffrn_reflns_limit_k_min -21
_diffrn_reflns_limit_l_max 22
_diffrn_reflns_limit_l_min -22
_diffrn_reflns_number 41741
_diffrn_reflns_theta_full 26.47
_diffrn_reflns_theta_max 26.47
_diffrn_reflns_theta_min 1.62
_exptl_absorpt_coefficient_mu 0.389
_exptl_absorpt_correction_type 'SADABS (V2.03)'
_exptl_crystal_colour colorless
_exptl_crystal_density_diffrn 1.205
_exptl_crystal_density_method 'not measured'
_exptl_crystal_description irregular
_exptl_crystal_F_000 1976
_exptl_crystal_size_max 0.128
_exptl_crystal_size_min 0.212
_refine_diff_density_max 0.357
_refine_diff_density_min -0.194
_refine_diff_density_rms 0.046
_refine_ls_abs_structure_details 'Flack H D (1983), Acta Cryst. A39, 876-881'
_refine_ls_abs_structure_Flack -0.01(3)
_refine_ls_extinction_method none
_refine_ls_goodness_of_fit_ref 1.021
_refine_ls_hydrogen_treatment mixed
_refine_ls_matrix_type full
_refine_ls_number_parameters 567
_refine_ls_number_reflns 10493
_refine_ls_number_restraints 0
_refine_ls_restrained_S_all 1.021
_refine_ls_R_factor_all 0.0801
_refine_ls_R_factor_gt 0.0487
_refine_ls_shift/su_max 0.004
_refine_ls_shift/su_mean 0.001
_refine_ls_structure_factor_coef Fsqd
_refine_ls_weighting_details 'calc w=1/[\s^2^(Fo^2^)+(0.0388P)^2^+0.4042P] where P=(Fo^2^+2Fc^2^)/3'
_refine_ls_weighting_scheme calc
_refine_ls_wR_factor_gt 0.0846
_refine_ls_wR_factor_ref 0.0945
_reflns_number_gt 7639
_reflns_number_total 10493
_reflns_threshold_expression >2sigma(I)
_cod_data_source_file ic034222ksi20030227_032620_04.cif
_cod_data_source_block na089ss
_cod_depositor_comments
;
The following automatic conversions were performed:

'_symmetry_cell_setting' value 'Orthorhombic' changed to
'orthorhombic' according to the built-in table from CIF Core
dictionary named 'cif_core.dic' version 2.4.1 from 2010-06-29.

Automatic conversion script
Id: cif_fix_values 1646 2011-03-28 12:23:43Z adriana 
;
_cod_original_cell_volume 5150(4)
_cod_database_code 4314047

loop_
_symmetry_equiv_pos_as_xyz
'x, y, z'
'-x+1/2, -y, z+1/2'
'-x, y+1/2, -z+1/2'
'x+1/2, -y+1/2, -z'

loop_
_atom_site_label
_atom_site_type_symbol
_atom_site_fract_x
_atom_site_fract_y
_atom_site_fract_z
_atom_site_U_iso_or_equiv
_atom_site_adp_type
_atom_site_occupancy
_atom_site_symmetry_multiplicity
_atom_site_calc_flag
_atom_site_refinement_flags
_atom_site_disorder_assembly
_atom_site_disorder_group
K1 K 0.16508(4) 0.90109(4) -0.05708(4) 0.04119(16) Uani 1 1 d . . .
K2 K 0.16403(4) 0.79778(4) 0.11588(3) 0.03579(15) Uani 1 1 d . . .
K3 K 0.03544(4) 0.71044(4) -0.05121(4) 0.03821(17) Uani 1 1 d . . .
K4 K 0.27067(4) 0.70920(4) -0.06444(3) 0.03533(16) Uani 1 1 d . . .
N1 N 0.1461(2) 1.06222(15) -0.05751(18) 0.0610(8) Uani 1 1 d . . .
N2 N 0.16797(18) 0.95177(15) 0.17713(15) 0.0500(7) Uani 1 1 d . . .
N3 N 0.1695(2) 0.78435(19) 0.27416(16) 0.0667(8) Uani 1 1 d . . .
O1 O 0.15089(12) 0.77375(11) -0.14065(10) 0.0364(5) Uani 1 1 d . . .
O2 O 0.15801(13) 0.66943(10) 0.03586(10) 0.0368(5) Uani 1 1 d . . .
O3 O 0.04040(12) 0.84254(12) 0.02025(11) 0.0369(5) Uani 1 1 d . . .
O4 O 0.28331(12) 0.83348(11) 0.01428(11) 0.0353(5) Uani 1 1 d . . .
C1 C 0.10461(16) 0.80077(17) -0.19442(16) 0.0327(7) Uani 1 1 d . . .
C2 C 0.03846(18) 0.85169(17) -0.18007(17) 0.0368(7) Uani 1 1 d . . .
H2 H 0.0275 0.8661 -0.1302 0.044 Uiso 1 1 calc R . .
C3 C -0.01028(19) 0.88097(18) -0.23586(19) 0.0441(8) Uani 1 1 d . . .
H3 H -0.0531 0.9155 -0.2239 0.053 Uiso 1 1 calc R . .
C4 C 0.00272(19) 0.86043(18) -0.30883(19) 0.0441(8) Uani 1 1 d . . .
H4 H -0.0312 0.8798 -0.3473 0.053 Uiso 1 1 calc R . .
C5 C 0.06672(19) 0.81061(17) -0.32495(17) 0.0407(8) Uani 1 1 d . . .
H5 H 0.0762 0.7969 -0.3753 0.049 Uiso 1 1 calc R . .
C6 C 0.11727(17) 0.78020(16) -0.27057(16) 0.0331(7) Uani 1 1 d . . .
C7 C 0.18425(17) 0.72329(17) -0.28905(17) 0.0386(8) Uani 1 1 d . . .
H7 H 0.2285 0.7307 -0.2514 0.046 Uiso 1 1 calc R . .
C8 C 0.1541(2) 0.64185(18) -0.2804(2) 0.0630(10) Uani 1 1 d . . .
H8A H 0.1325 0.6346 -0.2301 0.095 Uiso 1 1 calc R . .
H8B H 0.1995 0.6064 -0.2888 0.095 Uiso 1 1 calc R . .
H8C H 0.1107 0.6319 -0.3168 0.095 Uiso 1 1 calc R . .
C9 C 0.2234(3) 0.7351(2) -0.3652(2) 0.0717(12) Uani 1 1 d . . .
H9A H 0.1859 0.7174 -0.4040 0.108 Uiso 1 1 calc R . .
H9B H 0.2746 0.7060 -0.3680 0.108 Uiso 1 1 calc R . .
H9C H 0.2350 0.7896 -0.3725 0.108 Uiso 1 1 calc R . .
C10 C 0.15857(18) 0.59472(16) 0.03252(15) 0.0347(6) Uani 1 1 d . . .
C11 C 0.1549(2) 0.55556(17) -0.03639(17) 0.0424(7) Uani 1 1 d . . .
H11 H 0.1527 0.5845 -0.0810 0.051 Uiso 1 1 calc R . .
C12 C 0.1545(2) 0.47631(18) -0.0408(2) 0.0513(9) Uani 1 1 d . . .
H12 H 0.1525 0.4518 -0.0879 0.062 Uiso 1 1 calc R . .
C13 C 0.1569(3) 0.43344(18) 0.0235(2) 0.0607(10) Uani 1 1 d . . .
H13 H 0.1551 0.3792 0.0213 0.073 Uiso 1 1 calc R . .
C14 C 0.1620(3) 0.47069(18) 0.0913(2) 0.0590(9) Uani 1 1 d . . .
H14 H 0.1648 0.4406 0.1352 0.071 Uiso 1 1 calc R . .
C15 C 0.1633(2) 0.54915(17) 0.09833(16) 0.0407(7) Uani 1 1 d . . .
C16 C 0.1697(2) 0.58832(18) 0.17363(17) 0.0499(9) Uani 1 1 d . . .
H16 H 0.1851 0.6427 0.1637 0.060 Uiso 1 1 calc R . .
C17 C 0.0877(2) 0.5901(3) 0.2127(2) 0.0701(12) Uani 1 1 d . . .
H17A H 0.0477 0.6164 0.1813 0.105 Uiso 1 1 calc R . .
H17B H 0.0931 0.6172 0.2600 0.105 Uiso 1 1 calc R . .
H17C H 0.0692 0.5376 0.2220 0.105 Uiso 1 1 calc R . .
C18 C 0.2360(2) 0.5554(2) 0.22322(19) 0.0585(10) Uani 1 1 d . . .
H18A H 0.2232 0.5019 0.2345 0.088 Uiso 1 1 calc R . .
H18B H 0.2387 0.5847 0.2695 0.088 Uiso 1 1 calc R . .
H18C H 0.2888 0.5582 0.1976 0.088 Uiso 1 1 calc R . .
C19 C -0.01547(17) 0.84841(17) 0.07206(16) 0.0340(7) Uani 1 1 d . . .
C20 C -0.02958(18) 0.78866(18) 0.12356(17) 0.0393(7) Uani 1 1 d . . .
H20 H -0.0012 0.7417 0.1174 0.047 Uiso 1 1 calc R . .
C21 C -0.08372(19) 0.7963(2) 0.18313(17) 0.0460(8) Uani 1 1 d . . .
H21 H -0.0904 0.7555 0.2175 0.055 Uiso 1 1 calc R . .
C22 C -0.1271(2) 0.8626(2) 0.19195(19) 0.0481(9) Uani 1 1 d . . .
H22 H -0.1630 0.8687 0.2330 0.058 Uiso 1 1 calc R . .
C23 C -0.11796(18) 0.92099(19) 0.14010(18) 0.0415(8) Uani 1 1 d . . .
H23 H -0.1490 0.9664 0.1461 0.050 Uiso 1 1 calc R . .
C24 C -0.06549(18) 0.91542(17) 0.08028(16) 0.0332(7) Uani 1 1 d . . .
C25 C -0.05759(19) 0.97705(17) 0.02102(18) 0.0396(8) Uani 1 1 d . . .
H25 H 0.0013 0.9795 0.0061 0.048 Uiso 1 1 calc R . .
C26 C -0.0825(2) 1.05693(18) 0.0474(2) 0.0620(11) Uani 1 1 d . . .
H26A H -0.0703 1.0943 0.0084 0.093 Uiso 1 1 calc R . .
H26B H -0.0519 1.0700 0.0924 0.093 Uiso 1 1 calc R . .
H26C H -0.1413 1.0576 0.0581 0.093 Uiso 1 1 calc R . .
C27 C -0.1068(2) 0.9549(2) -0.04801(19) 0.0520(9) Uani 1 1 d . . .
H27A H -0.0924 0.9028 -0.0630 0.078 Uiso 1 1 calc R . .
H27B H -0.0941 0.9904 -0.0886 0.078 Uiso 1 1 calc R . .
H27C H -0.1654 0.9574 -0.0367 0.078 Uiso 1 1 calc R . .
C28 C 0.33950(18) 0.84784(15) 0.06407(15) 0.0308(6) Uani 1 1 d . . .
C29 C 0.35753(17) 0.79544(19) 0.12171(15) 0.0376(7) Uani 1 1 d . . .
H29 H 0.3321 0.7466 0.1212 0.045 Uiso 1 1 calc R . .
C30 C 0.41120(19) 0.8131(2) 0.17901(17) 0.0442(9) Uani 1 1 d . . .
H30 H 0.4202 0.7772 0.2177 0.053 Uiso 1 1 calc R . .
C31 C 0.4516(2) 0.8825(2) 0.18019(19) 0.0473(9) Uani 1 1 d . . .
H31 H 0.4879 0.8947 0.2196 0.057 Uiso 1 1 calc R . .
C32 C 0.43809(18) 0.93417(19) 0.12255(18) 0.0412(8) Uani 1 1 d . . .
H32 H 0.4666 0.9815 0.1227 0.049 Uiso 1 1 calc R . .
C33 C 0.38398(17) 0.91846(17) 0.06470(17) 0.0339(7) Uani 1 1 d . . .
C34 C 0.3682(2) 0.97496(17) 0.00225(19) 0.0455(9) Uani 1 1 d . . .
H34 H 0.3083 0.9731 -0.0092 0.055 Uiso 1 1 calc R . .
C35 C 0.4134(3) 0.9513(3) -0.0676(2) 0.0799(13) Uani 1 1 d . . .
H35A H 0.4723 0.9587 -0.0604 0.120 Uiso 1 1 calc R . .
H35B H 0.3947 0.9826 -0.1095 0.120 Uiso 1 1 calc R . .
H35C H 0.4023 0.8973 -0.0781 0.120 Uiso 1 1 calc R . .
C36 C 0.3889(3) 1.0570(2) 0.0223(2) 0.0727(13) Uani 1 1 d . . .
H36A H 0.4483 1.0624 0.0273 0.109 Uiso 1 1 calc R . .
H36B H 0.3626 1.0704 0.0694 0.109 Uiso 1 1 calc R . .
H36C H 0.3692 1.0913 -0.0169 0.109 Uiso 1 1 calc R . .
C37 C 0.1087(3) 1.0972(2) -0.1133(2) 0.0683(11) Uani 1 1 d . . .
H37 H 0.1052 1.0707 -0.1593 0.082 Uiso 1 1 calc R . .
C38 C 0.0746(2) 1.1684(2) -0.1098(2) 0.0637(10) Uani 1 1 d . . .
H38 H 0.0473 1.1898 -0.1514 0.076 Uiso 1 1 calc R . .
C39 C 0.0811(2) 1.2081(2) -0.0443(2) 0.0627(10) Uani 1 1 d . . .
H39 H 0.0595 1.2584 -0.0401 0.075 Uiso 1 1 calc R . .
C40 C 0.1190(2) 1.1741(2) 0.0146(2) 0.0711(12) Uani 1 1 d . . .
H40 H 0.1230 1.1996 0.0611 0.085 Uiso 1 1 calc R . .
C41 C 0.1515(3) 1.1019(2) 0.0054(2) 0.0624(10) Uani 1 1 d . . .
H41 H 0.1792 1.0793 0.0462 0.075 Uiso 1 1 calc R . .
C42 C 0.2432(2) 0.9689(2) 0.20050(19) 0.0501(9) Uani 1 1 d . . .
H42 H 0.2848 0.9316 0.1940 0.060 Uiso 1 1 calc R . .
C43 C 0.2646(2) 1.0369(2) 0.23324(19) 0.0536(9) Uani 1 1 d . . .
H43 H 0.3194 1.0463 0.2482 0.064 Uiso 1 1 calc R . .
C44 C 0.2052(2) 1.0910(2) 0.2439(2) 0.0568(10) Uani 1 1 d . . .
H44 H 0.2177 1.1385 0.2667 0.068 Uiso 1 1 calc R . .
C45 C 0.1267(2) 1.0747(2) 0.2207(2) 0.0605(11) Uani 1 1 d . . .
H45 H 0.0841 1.1110 0.2270 0.073 Uiso 1 1 calc R . .
C46 C 0.1113(2) 1.0051(2) 0.1881(2) 0.0574(10) Uani 1 1 d . . .
H46 H 0.0569 0.9944 0.1726 0.069 Uiso 1 1 calc R . .
C47 C 0.2189(3) 0.7476(2) 0.3204(2) 0.0721(12) Uani 1 1 d . . .
H47 H 0.2708 0.7313 0.3026 0.086 Uiso 1 1 calc R . .
C48 C 0.1982(4) 0.7317(2) 0.3939(3) 0.0823(14) Uani 1 1 d . . .
H48 H 0.2352 0.7056 0.4257 0.099 Uiso 1 1 calc R . .
C49 C 0.1239(4) 0.7546(3) 0.4188(3) 0.0883(16) Uani 1 1 d . . .
H49 H 0.1078 0.7438 0.4683 0.106 Uiso 1 1 calc R . .
C50 C 0.0729(3) 0.7928(3) 0.3730(2) 0.0791(12) Uani 1 1 d . . .
H50 H 0.0209 0.8099 0.3898 0.095 Uiso 1 1 calc R . .
C51 C 0.0982(3) 0.8064(3) 0.3016(2) 0.0725(12) Uani 1 1 d . . .
H51 H 0.0622 0.8335 0.2696 0.087 Uiso 1 1 calc R . .

loop_
_atom_site_aniso_label
_atom_site_aniso_U_11
_atom_site_aniso_U_22
_atom_site_aniso_U_33
_atom_site_aniso_U_23
_atom_site_aniso_U_13
_atom_site_aniso_U_12
K1 0.0379(4) 0.0361(3) 0.0496(4) 0.0023(3) -0.0052(4) 0.0017(3)
K2 0.0354(3) 0.0395(3) 0.0324(3) -0.0029(3) 0.0004(3) -0.0002(4)
K3 0.0330(3) 0.0419(4) 0.0397(4) -0.0041(4) -0.0030(3) -0.0036(3)
K4 0.0341(3) 0.0357(4) 0.0361(4) -0.0037(3) 0.0009(3) 0.0047(3)
N1 0.078(2) 0.0448(16) 0.060(2) 0.0078(16) -0.0068(19) 0.0087(16)
N2 0.0421(17) 0.0502(16) 0.0575(18) -0.0135(14) -0.0026(15) 0.0023(15)
N3 0.077(2) 0.079(2) 0.0440(17) 0.0028(17) -0.0033(18) -0.013(2)
O1 0.0338(11) 0.0443(12) 0.0312(10) 0.0021(9) -0.0030(10) 0.0062(10)
O2 0.0431(12) 0.0305(11) 0.0369(11) 0.0027(8) -0.0010(10) -0.0021(10)
O3 0.0317(12) 0.0396(12) 0.0394(12) -0.0041(10) 0.0010(10) 0.0058(10)
O4 0.0333(12) 0.0360(12) 0.0368(12) -0.0022(10) -0.0039(9) -0.0031(10)
C1 0.0251(15) 0.0331(16) 0.0399(17) 0.0042(15) -0.0030(13) -0.0041(13)
C2 0.0334(17) 0.0393(18) 0.0376(18) 0.0002(15) 0.0016(15) -0.0010(15)
C3 0.0354(18) 0.0375(19) 0.059(2) 0.0010(17) -0.0006(17) 0.0029(15)
C4 0.0437(19) 0.0420(19) 0.047(2) 0.0108(16) -0.0151(16) 0.0028(16)
C5 0.0434(18) 0.043(2) 0.0356(17) 0.0054(15) -0.0056(15) -0.0038(16)
C6 0.0327(16) 0.0314(17) 0.0350(17) 0.0057(14) 0.0049(13) -0.0037(13)
C7 0.0314(17) 0.0433(19) 0.0410(18) 0.0012(15) 0.0043(13) 0.0018(14)
C8 0.046(2) 0.042(2) 0.100(3) -0.0014(19) 0.011(2) 0.0072(19)
C9 0.081(3) 0.076(3) 0.057(2) 0.006(2) 0.022(2) 0.021(2)
C10 0.0247(15) 0.0424(18) 0.0371(16) 0.0018(14) 0.0004(14) 0.0011(16)
C11 0.0374(17) 0.0479(19) 0.0418(18) -0.0007(15) -0.0048(16) -0.0009(17)
C12 0.0444(19) 0.048(2) 0.062(2) -0.0180(18) -0.0061(19) 0.0033(18)
C13 0.080(3) 0.0315(18) 0.071(3) 0.0025(18) -0.013(2) 0.003(2)
C14 0.083(3) 0.037(2) 0.057(2) 0.0097(16) -0.005(2) -0.004(2)
C15 0.0393(17) 0.0409(18) 0.0419(18) 0.0093(14) 0.0012(16) -0.0020(17)
C16 0.068(2) 0.0406(18) 0.0407(18) 0.0077(15) 0.0055(19) 0.0041(19)
C17 0.063(3) 0.091(3) 0.056(2) -0.012(2) -0.003(2) 0.022(2)
C18 0.052(2) 0.075(3) 0.049(2) -0.0074(19) -0.0056(19) -0.001(2)
C19 0.0291(17) 0.0369(18) 0.0359(18) -0.0084(15) -0.0057(14) -0.0039(14)
C20 0.0372(16) 0.0329(17) 0.0478(19) 0.0023(17) -0.0047(15) -0.0032(15)
C21 0.0447(19) 0.053(2) 0.0404(19) 0.0082(18) -0.0056(15) -0.0130(19)
C22 0.0397(19) 0.064(2) 0.040(2) -0.0091(18) 0.0061(15) -0.0139(18)
C23 0.0319(17) 0.042(2) 0.050(2) -0.0132(16) 0.0054(16) -0.0070(15)
C24 0.0286(16) 0.0338(18) 0.0373(18) -0.0062(14) -0.0016(13) -0.0056(14)
C25 0.0303(18) 0.0346(18) 0.054(2) 0.0013(15) 0.0050(15) 0.0057(14)
C26 0.068(2) 0.0329(19) 0.085(3) -0.0009(19) 0.003(2) 0.0052(18)
C27 0.047(2) 0.058(2) 0.051(2) 0.0084(19) -0.0021(18) 0.0079(18)
C28 0.0295(15) 0.0316(15) 0.0311(15) -0.0039(13) 0.0030(16) 0.0038(14)
C29 0.0378(17) 0.0375(16) 0.0374(16) -0.0009(16) 0.0074(14) 0.0056(15)
C30 0.0405(19) 0.058(2) 0.0340(18) 0.0026(16) 0.0045(15) 0.0203(17)
C31 0.038(2) 0.065(2) 0.039(2) -0.0138(18) -0.0059(16) 0.0136(18)
C32 0.0338(18) 0.0425(19) 0.047(2) -0.0108(17) 0.0011(16) -0.0010(15)
C33 0.0278(15) 0.0361(17) 0.0378(17) -0.0035(14) 0.0001(14) 0.0019(13)
C34 0.044(2) 0.0380(19) 0.054(2) 0.0073(16) -0.0090(16) -0.0079(15)
C35 0.111(4) 0.081(3) 0.048(3) 0.010(2) 0.004(2) 0.009(3)
C36 0.091(3) 0.047(2) 0.080(3) 0.012(2) -0.013(2) -0.014(2)
C37 0.100(3) 0.056(2) 0.048(2) 0.000(2) -0.008(2) 0.017(2)
C38 0.079(3) 0.056(2) 0.056(2) 0.011(2) 0.002(2) 0.016(2)
C39 0.058(2) 0.046(2) 0.084(3) -0.009(2) -0.003(2) 0.001(2)
C40 0.069(3) 0.076(3) 0.069(3) -0.026(2) -0.019(2) 0.005(2)
C41 0.070(3) 0.063(2) 0.055(2) 0.005(2) -0.018(2) 0.002(2)
C42 0.045(2) 0.049(2) 0.056(2) -0.0115(17) 0.0025(18) 0.0048(17)
C43 0.042(2) 0.055(2) 0.064(2) -0.0132(19) 0.0037(18) -0.0098(19)
C44 0.059(3) 0.038(2) 0.073(3) -0.0156(19) 0.010(2) -0.0059(19)
C45 0.050(2) 0.041(2) 0.091(3) -0.011(2) 0.007(2) 0.0078(17)
C46 0.041(2) 0.054(2) 0.078(3) -0.004(2) -0.0044(19) -0.0003(18)
C47 0.085(3) 0.067(3) 0.064(3) 0.001(2) -0.013(2) -0.011(2)
C48 0.123(4) 0.058(3) 0.066(3) 0.010(2) -0.040(3) -0.015(3)
C49 0.143(5) 0.070(3) 0.051(3) 0.005(2) -0.001(3) -0.021(3)
C50 0.096(3) 0.083(3) 0.058(3) -0.008(3) 0.014(2) -0.024(3)
C51 0.081(3) 0.091(3) 0.046(2) -0.001(2) -0.010(2) -0.014(3)

loop_
_atom_type_symbol
_atom_type_description
_atom_type_scat_dispersion_real
_atom_type_scat_dispersion_imag
_atom_type_scat_source
C C 0.0033 0.0016 'International Tables Vol C Tables 4.2.6.8 and 6.1.1.4'
H H 0.0000 0.0000 'International Tables Vol C Tables 4.2.6.8 and 6.1.1.4'
N N 0.0061 0.0033 'International Tables Vol C Tables 4.2.6.8 and 6.1.1.4'
O O 0.0106 0.0060 'International Tables Vol C Tables 4.2.6.8 and 6.1.1.4'
K K 0.2009 0.2494 'International Tables Vol C Tables 4.2.6.8 and 6.1.1.4'

loop_
_geom_angle_atom_site_label_1
_geom_angle_atom_site_label_2
_geom_angle_atom_site_label_3
_geom_angle
_geom_angle_site_symmetry_1
_geom_angle_site_symmetry_3
_geom_angle_publ_flag
O4 K1 O3 97.76(7) . . ?
O4 K1 O1 87.91(7) . . ?
O3 K1 O1 84.73(7) . . ?
O4 K1 N1 122.28(8) . . ?
O3 K1 N1 107.40(8) . . ?
O1 K1 N1 144.09(8) . . ?
O4 K1 C2 135.16(8) . . ?
O3 K1 C2 76.10(8) . . ?
O1 K1 C2 47.58(7) . . ?
N1 K1 C2 101.47(9) . . ?
O4 K1 C1 111.23(7) . . ?
O3 K1 C1 87.49(7) . . ?
O1 K1 C1 24.03(6) . . ?
N1 K1 C1 120.74(9) . . ?
C2 K1 C1 25.96(7) . . ?
O2 K2 O4 81.85(6) . . ?
O2 K2 O3 82.86(6) . . ?
O4 K2 O3 92.29(7) . . ?
O2 K2 N3 117.99(8) . . ?
O4 K2 N3 131.32(9) . . ?
O3 K2 N3 131.71(9) . . ?
O2 K2 N2 169.55(7) . . ?
O4 K2 N2 91.48(7) . . ?
O3 K2 N2 89.41(7) . . ?
N3 K2 N2 72.44(9) . . ?
O2 K2 C28 96.21(7) . . ?
O4 K2 C28 24.51(6) . . ?
O3 K2 C28 113.79(7) . . ?
N3 K2 C28 106.88(9) . . ?
N2 K2 C28 80.45(8) . . ?
O2 K2 C19 93.83(7) . . ?
O4 K2 C19 115.39(8) . . ?
O3 K2 C19 24.33(7) . . ?
N3 K2 C19 107.46(10) . . ?
N2 K2 C19 81.71(8) . . ?
C28 K2 C19 134.00(7) . . ?
O2 K2 C29 92.51(8) . . ?
O4 K2 C29 46.78(7) . . ?
O3 K2 C29 138.94(7) . . ?
N3 K2 C29 86.26(9) . . ?
N2 K2 C29 88.70(8) . . ?
C28 K2 C29 25.94(7) . . ?
C19 K2 C29 159.79(8) . . ?
O2 K2 C20 86.81(7) . . ?
O4 K2 C20 138.52(7) . . ?
O3 K2 C20 46.59(7) . . ?
N3 K2 C20 89.05(9) . . ?
N2 K2 C20 92.99(8) . . ?
C28 K2 C20 159.75(8) . . ?
C19 K2 C20 25.83(8) . . ?
C29 K2 C20 174.30(8) . . ?
O2 K2 C51 122.54(8) . . ?
O4 K2 C51 147.27(8) . . ?
O3 K2 C51 110.83(9) . . ?
N3 K2 C51 20.89(9) . . ?
N2 K2 C51 66.86(9) . . ?
C28 K2 C51 123.37(8) . . ?
C19 K2 C51 86.62(10) . . ?
C29 K2 C51 105.96(9) . . ?
C20 K2 C51 69.83(9) . . ?
O2 K3 O3 85.74(6) . . ?
O2 K3 O1 86.30(7) . . ?
O3 K3 O1 84.87(7) . . ?
O2 K3 C30 154.37(8) . 4_465 ?
O3 K3 C30 119.84(8) . 4_465 ?
O1 K3 C30 94.00(8) . 4_465 ?
O2 K3 C31 128.85(9) . 4_465 ?
O3 K3 C31 145.35(9) . 4_465 ?
O1 K3 C31 94.37(8) . 4_465 ?
C30 K3 C31 25.53(8) 4_465 4_465 ?
O2 K3 C29 157.32(7) . 4_465 ?
O3 K3 C29 104.51(8) . 4_465 ?
O1 K3 C29 114.38(7) . 4_465 ?
C30 K3 C29 25.55(8) 4_465 4_465 ?
C31 K3 C29 44.73(8) 4_465 4_465 ?
O2 K3 C1 109.93(7) . . ?
O3 K3 C1 87.11(8) . . ?
O1 K3 C1 23.63(6) . . ?
C30 K3 C1 72.65(8) 4_465 . ?
C31 K3 C1 79.43(9) 4_465 . ?
C29 K3 C1 91.01(8) 4_465 . ?
O2 K3 C10 23.12(6) . . ?
O3 K3 C10 107.57(7) . . ?
O1 K3 C10 95.70(7) . . ?
C30 K3 C10 132.23(9) 4_465 . ?
C31 K3 C10 106.97(9) 4_465 . ?
C29 K3 C10 137.51(8) 4_465 . ?
C1 K3 C10 117.48(8) . . ?
O2 K3 C32 113.18(8) . 4_465 ?
O3 K3 C32 152.39(7) . 4_465 ?
O1 K3 C32 115.03(8) . 4_465 ?
C30 K3 C32 44.13(9) 4_465 4_465 ?
C31 K3 C32 25.09(8) 4_465 4_465 ?
C29 K3 C32 50.87(8) 4_465 4_465 ?
C1 K3 C32 103.71(8) . 4_465 ?
C10 K3 C32 90.08(8) . 4_465 ?
O2 K3 C11 44.88(7) . . ?
O3 K3 C11 130.53(7) . . ?
O1 K3 C11 88.40(8) . . ?
C30 K3 C11 109.49(9) 4_465 . ?
C31 K3 C11 83.97(9) 4_465 . ?
C29 K3 C11 122.65(8) 4_465 . ?
C1 K3 C11 104.80(8) . . ?
C10 K3 C11 24.81(7) . . ?
C32 K3 C11 71.79(8) 4_465 . ?
O2 K3 C33 114.80(7) . 4_465 ?
O3 K3 C33 130.12(7) . 4_465 ?
O1 K3 C33 138.01(7) . 4_465 ?
C30 K3 C33 51.18(8) 4_465 4_465 ?
C31 K3 C33 43.84(8) 4_465 4_465 ?
C29 K3 C33 43.44(8) 4_465 4_465 ?
C1 K3 C33 121.97(8) . 4_465 ?
C10 K3 C33 94.14(8) . 4_465 ?
C32 K3 C33 24.27(7) 4_465 4_465 ?
C11 K3 C33 83.81(8) . 4_465 ?
O2 K3 C28 132.78(7) . 4_465 ?
O3 K3 C28 109.08(7) . 4_465 ?
O1 K3 C28 138.00(7) . 4_465 ?
C30 K3 C28 44.36(8) 4_465 4_465 ?
C31 K3 C28 51.61(8) 4_465 4_465 ?
C29 K3 C28 24.76(7) 4_465 4_465 ?
C1 K3 C28 115.23(7) . 4_465 ?
C10 K3 C28 115.78(8) . 4_465 ?
C32 K3 C28 43.32(7) 4_465 4_465 ?
C11 K3 C28 108.34(8) . 4_465 ?
C33 K3 C28 24.61(7) 4_465 4_465 ?
O4 K4 O1 89.10(7) . . ?
O4 K4 O2 84.53(6) . . ?
O1 K4 O2 87.21(7) . . ?
O4 K4 C22 134.23(9) . 4_565 ?
O1 K4 C22 100.84(8) . 4_565 ?
O2 K4 C22 139.93(9) . 4_565 ?
O4 K4 C21 109.22(8) . 4_565 ?
O1 K4 C21 102.55(8) . 4_565 ?
O2 K4 C21 163.00(8) . 4_565 ?
C22 K4 C21 25.03(8) 4_565 4_565 ?
O4 K4 C23 140.94(8) . 4_565 ?
O1 K4 C23 120.12(8) . 4_565 ?
O2 K4 C23 119.44(8) . 4_565 ?
C22 K4 C23 25.35(9) 4_565 4_565 ?
C21 K4 C23 43.58(9) 4_565 4_565 ?
O4 K4 C10 105.62(7) . . ?
O1 K4 C10 97.19(7) . . ?
O2 K4 C10 23.28(6) . . ?
C22 K4 C10 117.00(9) 4_565 . ?
C21 K4 C10 139.88(9) 4_565 . ?
C23 K4 C10 96.35(9) 4_565 . ?
O4 K4 C11 129.62(7) . . ?
O1 K4 C11 90.16(8) . . ?
O2 K4 C11 45.14(7) . . ?
C22 K4 C11 95.23(9) 4_565 . ?
C21 K4 C11 120.02(9) 4_565 . ?
C23 K4 C11 79.27(9) 4_565 . ?
C10 K4 C11 24.94(7) . . ?
O4 K4 C20 94.82(7) . 4_565 ?
O1 K4 C20 122.59(7) . 4_565 ?
O2 K4 C20 150.20(7) . 4_565 ?
C22 K4 C20 42.58(8) 4_565 4_565 ?
C21 K4 C20 23.97(7) 4_565 4_565 ?
C23 K4 C20 48.61(8) 4_565 4_565 ?
C10 K4 C20 135.57(8) . 4_565 ?
C11 K4 C20 126.63(8) . 4_565 ?
O4 K4 C24 120.60(7) . 4_565 ?
O1 K4 C24 142.98(7) . 4_565 ?
O2 K4 C24 115.12(7) . 4_565 ?
C22 K4 C24 42.99(8) 4_565 4_565 ?
C21 K4 C24 49.56(8) 4_565 4_565 ?
C23 K4 C24 23.46(7) 4_565 4_565 ?
C10 K4 C24 95.32(8) . 4_565 ?
C11 K4 C24 86.76(8) . 4_565 ?
C20 K4 C24 41.11(8) 4_565 4_565 ?
O4 K4 C28 17.39(6) . . ?
O1 K4 C28 106.37(7) . . ?
O2 K4 C28 87.49(7) . . ?
C22 K4 C28 126.16(9) 4_565 . ?
C21 K4 C28 102.74(8) 4_565 . ?
C23 K4 C28 125.62(8) 4_565 . ?
C10 K4 C28 104.65(8) . . ?
C11 K4 C28 129.52(7) . . ?
C20 K4 C28 83.84(7) 4_565 . ?
C24 K4 C28 103.86(7) 4_565 . ?
O4 K4 K3 58.02(5) . 4_565 ?
O1 K4 K3 137.41(5) . 4_565 ?
O2 K4 K3 112.86(6) . 4_565 ?
C22 K4 K3 87.46(7) 4_565 4_565 ?
C21 K4 K3 69.06(7) 4_565 4_565 ?
C23 K4 K3 83.43(6) 4_565 4_565 ?
C10 K4 K3 116.14(6) . 4_565 ?
C11 K4 K3 131.00(6) . 4_565 ?
C20 K4 K3 45.85(6) 4_565 4_565 ?
C24 K4 K3 62.78(6) 4_565 4_565 ?
C28 K4 K3 42.26(5) . 4_565 ?
C37 N1 C41 115.7(3) . . ?
C37 N1 K1 120.8(3) . . ?
C41 N1 K1 120.6(2) . . ?
C46 N2 C42 116.0(3) . . ?
C46 N2 K2 133.6(2) . . ?
C42 N2 K2 110.4(2) . . ?
C51 N3 C47 116.4(4) . . ?
C51 N3 K2 108.7(2) . . ?
C47 N3 K2 133.1(3) . . ?
C1 O1 K4 163.85(17) . . ?
C1 O1 K1 99.36(16) . . ?
K4 O1 K1 90.00(6) . . ?
C1 O1 K3 100.54(16) . . ?
K4 O1 K3 91.88(7) . . ?
K1 O1 K3 93.79(6) . . ?
C10 O2 K3 104.44(17) . . ?
C10 O2 K2 149.86(17) . . ?
K3 O2 K2 96.86(7) . . ?
C10 O2 K4 102.97(17) . . ?
K3 O2 K4 92.94(7) . . ?
K2 O2 K4 96.89(7) . . ?
C19 O3 K3 113.16(17) . . ?
C19 O3 K1 150.80(18) . . ?
K3 O3 K1 96.03(7) . . ?
C19 O3 K2 95.09(17) . . ?
K3 O3 K2 94.44(7) . . ?
K1 O3 K2 82.85(7) . . ?
C28 O4 K4 126.10(16) . . ?
C28 O4 K1 140.52(17) . . ?
K4 O4 K1 92.99(7) . . ?
C28 O4 K2 94.94(16) . . ?
K4 O4 K2 96.66(7) . . ?
K1 O4 K2 84.54(7) . . ?
O1 C1 C2 121.8(3) . . ?
O1 C1 C6 122.0(3) . . ?
C2 C1 C6 116.1(3) . . ?
O1 C1 K1 56.61(14) . . ?
C2 C1 K1 75.55(17) . . ?
C6 C1 K1 146.66(18) . . ?
O1 C1 K3 55.83(13) . . ?
C2 C1 K3 84.01(17) . . ?
C6 C1 K3 133.76(19) . . ?
K1 C1 K3 76.07(7) . . ?
C3 C2 C1 122.6(3) . . ?
C3 C2 K1 142.0(2) . . ?
C1 C2 K1 78.49(16) . . ?
C3 C2 K3 139.5(2) . . ?
C1 C2 K3 71.28(16) . . ?
K1 C2 K3 74.28(7) . . ?
C4 C3 C2 120.5(3) . . ?
C3 C4 C5 118.5(3) . . ?
C6 C5 C4 122.7(3) . . ?
C5 C6 C1 119.5(3) . . ?
C5 C6 C7 121.8(3) . . ?
C1 C6 C7 118.6(3) . . ?
C8 C7 C6 111.1(2) . . ?
C8 C7 C9 110.9(3) . . ?
C6 C7 C9 114.2(3) . . ?
O2 C10 C11 121.5(2) . . ?
O2 C10 C15 121.3(3) . . ?
C11 C10 C15 117.2(3) . . ?
O2 C10 K4 53.75(14) . . ?
C11 C10 K4 81.43(18) . . ?
C15 C10 K4 139.7(2) . . ?
O2 C10 K3 52.45(14) . . ?
C11 C10 K3 82.45(17) . . ?
C15 C10 K3 140.4(2) . . ?
K4 C10 K3 73.28(7) . . ?
C12 C11 C10 122.2(3) . . ?
C12 C11 K4 143.2(2) . . ?
C10 C11 K4 73.63(17) . . ?
C12 C11 K3 143.1(2) . . ?
C10 C11 K3 72.75(17) . . ?
K4 C11 K3 70.47(7) . . ?
C13 C12 C11 119.6(3) . . ?
C12 C13 C14 119.0(3) . . ?
C15 C14 C13 123.4(3) . . ?
C14 C15 C10 118.6(3) . . ?
C14 C15 C16 122.1(3) . . ?
C10 C15 C16 119.3(3) . . ?
C17 C16 C18 111.5(3) . . ?
C17 C16 C15 111.2(3) . . ?
C18 C16 C15 113.7(3) . . ?
O3 C19 C20 121.4(3) . . ?
O3 C19 C24 122.3(3) . . ?
C20 C19 C24 116.3(3) . . ?
O3 C19 K2 60.58(14) . . ?
C20 C19 K2 77.36(17) . . ?
C24 C19 K2 136.90(18) . . ?
O3 C19 K3 45.99(13) . . ?
C20 C19 K3 86.69(19) . . ?
C24 C19 K3 142.17(19) . . ?
K2 C19 K3 74.66(7) . . ?
C21 C20 C19 122.3(3) . . ?
C21 C20 K2 131.4(2) . . ?
C19 C20 K2 76.82(16) . . ?
C21 C20 K4 68.55(17) . 4_465 ?
C19 C20 K4 86.78(17) . 4_465 ?
K2 C20 K4 159.16(10) . 4_465 ?
C22 C21 C20 119.9(3) . . ?
C22 C21 K4 73.59(18) . 4_465 ?
C20 C21 K4 87.48(18) . 4_465 ?
C21 C22 C23 119.3(3) . . ?
C21 C22 K4 81.37(19) . 4_465 ?
C23 C22 K4 81.91(19) . 4_465 ?
C24 C23 C22 122.5(3) . . ?
C24 C23 K4 88.36(18) . 4_465 ?
C22 C23 K4 72.74(18) . 4_465 ?
C23 C24 C19 119.4(3) . . ?
C23 C24 C25 123.3(3) . . ?
C19 C24 C25 117.2(3) . . ?
C23 C24 K4 68.18(16) . 4_465 ?
C19 C24 K4 85.29(16) . 4_465 ?
C25 C24 K4 116.98(18) . 4_465 ?
C24 C25 C27 110.2(3) . . ?
C24 C25 C26 114.0(3) . . ?
C27 C25 C26 110.0(3) . . ?
O4 C28 C29 121.6(3) . . ?
O4 C28 C33 121.8(3) . . ?
C29 C28 C33 116.5(3) . . ?
O4 C28 K2 60.55(14) . . ?
C29 C28 K2 77.99(16) . . ?
C33 C28 K2 134.52(18) . . ?
O4 C28 K3 124.23(17) . 4_565 ?
C29 C28 K3 69.90(15) . 4_565 ?
C33 C28 K3 77.25(16) . 4_565 ?
K2 C28 K3 143.53(9) . 4_565 ?
O4 C28 K4 36.51(12) . . ?
C29 C28 K4 95.81(18) . . ?
C33 C28 K4 139.28(19) . . ?
K2 C28 K4 73.27(6) . . ?
K3 C28 K4 92.86(7) 4_565 . ?
C30 C29 C28 122.1(3) . . ?
C30 C29 K2 130.76(19) . . ?
C28 C29 K2 76.07(16) . . ?
C30 C29 K3 74.06(17) . 4_565 ?
C28 C29 K3 85.34(17) . 4_565 ?
K2 C29 K3 154.51(10) . 4_565 ?
C31 C30 C29 120.6(3) . . ?
C31 C30 K3 79.34(19) . 4_565 ?
C29 C30 K3 80.38(17) . 4_565 ?
C30 C31 C32 118.9(3) . . ?
C30 C31 K3 75.13(18) . 4_565 ?
C32 C31 K3 81.68(19) . 4_565 ?
C31 C32 C33 121.9(3) . . ?
C31 C32 K3 73.23(18) . 4_565 ?
C33 C32 K3 82.08(17) . 4_565 ?
C32 C33 C28 119.9(3) . . ?
C32 C33 C34 122.2(3) . . ?
C28 C33 C34 118.0(3) . . ?
C32 C33 K3 73.65(17) . 4_565 ?
C28 C33 K3 78.14(16) . 4_565 ?
C34 C33 K3 120.60(19) . 4_565 ?
C35 C34 C33 110.7(3) . . ?
C35 C34 C36 110.2(3) . . ?
C33 C34 C36 113.7(3) . . ?
N1 C37 C38 125.0(4) . . ?
C37 C38 C39 118.1(4) . . ?
C40 C39 C38 118.7(4) . . ?
C39 C40 C41 118.7(4) . . ?
N1 C41 C40 123.7(3) . . ?
N2 C42 C43 124.4(3) . . ?
C44 C43 C42 118.6(3) . . ?
C43 C44 C45 118.3(3) . . ?
C46 C45 C44 118.9(3) . . ?
N2 C46 C45 123.8(3) . . ?
N3 C47 C48 123.0(4) . . ?
C49 C48 C47 118.2(4) . . ?
C50 C49 C48 120.0(5) . . ?
C49 C50 C51 118.1(5) . . ?
N3 C51 C50 124.4(4) . . ?
N3 C51 K2 50.4(2) . . ?
C50 C51 K2 167.6(3) . . ?

loop_
_geom_bond_atom_site_label_1
_geom_bond_atom_site_label_2
_geom_bond_distance
_geom_bond_site_symmetry_2
_geom_bond_publ_flag
K1 O4 2.605(2) . ?
K1 O3 2.672(2) . ?
K1 O1 2.699(2) . ?
K1 N1 2.837(3) . ?
K1 C2 3.152(3) . ?
K1 C1 3.189(3) . ?
K2 O2 2.670(2) . ?
K2 O4 2.745(2) . ?
K2 O3 2.768(2) . ?
K2 N3 2.860(3) . ?
K2 N2 2.912(3) . ?
K2 C28 3.141(3) . ?
K2 C19 3.165(3) . ?
K2 C29 3.165(3) . ?
K2 C20 3.172(3) . ?
K2 C51 3.515(4) . ?
K3 O2 2.643(2) . ?
K3 O3 2.647(2) . ?
K3 O1 2.717(2) . ?
K3 C30 3.096(3) 4_465 ?
K3 C31 3.149(3) 4_465 ?
K3 C29 3.175(3) 4_465 ?
K3 C1 3.228(3) . ?
K3 C10 3.229(3) . ?
K3 C32 3.254(3) 4_465 ?
K3 C11 3.351(3) . ?
K3 C33 3.358(3) 4_465 ?
K3 C28 3.370(3) 4_465 ?
K4 O4 2.604(2) . ?
K4 O1 2.644(2) . ?
K4 O2 2.671(2) . ?
K4 C22 3.105(3) 4_565 ?
K4 C21 3.200(3) 4_565 ?
K4 C23 3.219(3) 4_565 ?
K4 C10 3.228(3) . ?
K4 C11 3.326(3) . ?
K4 C20 3.435(3) 4_565 ?
K4 C24 3.466(3) 4_565 ?
K4 C28 3.536(3) . ?
K4 K3 5.005(2) 4_565 ?
N1 C37 1.326(4) . ?
N1 C41 1.331(4) . ?
N2 C46 1.330(4) . ?
N2 C42 1.335(4) . ?
N3 C51 1.323(5) . ?
N3 C47 1.327(5) . ?
O1 C1 1.316(3) . ?
O2 C10 1.309(3) . ?
O3 C19 1.309(3) . ?
O4 C28 1.308(3) . ?
C1 C2 1.425(4) . ?
C1 C6 1.432(4) . ?
C2 C3 1.381(4) . ?
C3 C4 1.378(4) . ?
C4 C5 1.392(4) . ?
C5 C6 1.387(4) . ?
C6 C7 1.517(4) . ?
C7 C8 1.516(4) . ?
C7 C9 1.527(4) . ?
C10 C11 1.418(4) . ?
C10 C15 1.430(4) . ?
C11 C12 1.389(4) . ?
C12 C13 1.380(5) . ?
C13 C14 1.387(5) . ?
C14 C15 1.379(4) . ?
C15 C16 1.522(4) . ?
C16 C17 1.514(5) . ?
C16 C18 1.517(5) . ?
C19 C20 1.416(4) . ?
C19 C24 1.437(4) . ?
C20 C21 1.397(4) . ?
C20 K4 3.435(3) 4_465 ?
C21 C22 1.370(5) . ?
C21 K4 3.200(3) 4_465 ?
C22 C23 1.392(5) . ?
C22 K4 3.105(3) 4_465 ?
C23 C24 1.380(4) . ?
C23 K4 3.219(3) 4_465 ?
C24 C25 1.522(4) . ?
C24 K4 3.466(3) 4_465 ?
C25 C27 1.530(4) . ?
C25 C26 1.531(4) . ?
C28 C29 1.416(4) . ?
C28 C33 1.434(4) . ?
C28 K3 3.370(3) 4_565 ?
C29 C30 1.389(4) . ?
C29 K3 3.175(3) 4_565 ?
C30 C31 1.381(5) . ?
C30 K3 3.096(3) 4_565 ?
C31 C32 1.394(5) . ?
C31 K3 3.149(3) 4_565 ?
C32 C33 1.394(4) . ?
C32 K3 3.254(3) 4_565 ?
C33 C34 1.519(4) . ?
C33 K3 3.358(3) 4_565 ?
C34 C35 1.516(5) . ?
C34 C36 1.519(5) . ?
C37 C38 1.365(5) . ?
C38 C39 1.372(5) . ?
C39 C40 1.367(5) . ?
C40 C41 1.380(5) . ?
C42 C43 1.373(5) . ?
C43 C44 1.369(5) . ?
C44 C45 1.379(5) . ?
C45 C46 1.376(5) . ?
C47 C48 1.394(6) . ?
C48 C49 1.355(6) . ?
C49 C50 1.350(6) . ?
C50 C51 1.371(5) . ?
